data_7052686
loop_
_publ_author_name
'Maiti, Barnali'
'Sun, Chung-Ming'

_publ_section_title
;
 Novel approach towards the synthesis of skeletally diverse
 benzimidazole-pyrrolo[1,2-a]quinoxaline by SNAr/Pictet--Spengler
 reaction under focused microwave irradiation
;
_journal_issue 7
_journal_name_full 'New Journal of Chemistry'
_journal_page_first 1385
_journal_paper_doi 10.1039/c1nj20153k
_journal_volume 35
_journal_year 2011
_chemical_formula_sum 'C30 H34 N4 O3'
_chemical_formula_weight 498.61
_chemical_name_systematic
;
?
;
_space_group_IT_number 2
_symmetry_cell_setting triclinic
_symmetry_space_group_name_Hall '-P 1'
_symmetry_space_group_name_H-M 'P -1'
_atom_sites_solution_hydrogens geom
_atom_sites_solution_primary direct
_atom_sites_solution_secondary difmap
_audit_creation_method SHELXL-97
_cell_angle_alpha 105.903(2)
_cell_angle_beta 108.938(2)
_cell_angle_gamma 93.046(2)
_cell_formula_units_Z 4
_cell_length_a 12.3481(6)
_cell_length_b 15.7551(8)
_cell_length_c 16.7496(9)
_cell_measurement_reflns_used 7319
_cell_measurement_temperature 100(2)
_cell_measurement_theta_max 25
_cell_measurement_theta_min 2.5
_cell_volume 2927.8(3)
_computing_cell_refinement 'SAINT V7.34A (Bruker AXS, 2006)'
_computing_data_collection 'APEX2 (Bruker AXS, 2010)'
_computing_data_reduction 'SAINT V7.34A (Bruker AXS, 2006)'
_computing_molecular_graphics 'SHELXTL (Sheldrick, 2008)'
_computing_publication_material SHELXTL
_computing_structure_refinement 'SHELXL-97 (Sheldrick, 2008)'
_computing_structure_solution 'SHELXS-97 (Sheldrick, 2008)'
_diffrn_ambient_temperature 100(2)
_diffrn_detector_area_resol_mean 8.3333
_diffrn_measured_fraction_theta_full 0.987
_diffrn_measured_fraction_theta_max 0.987
_diffrn_measurement_device_type 'Bruker APEX-II CCD'
_diffrn_measurement_method '\f and \w scans'
_diffrn_radiation_monochromator graphite
_diffrn_radiation_source 'fine-focus sealed tube'
_diffrn_radiation_type MoK\a
_diffrn_radiation_wavelength 0.71073
_diffrn_reflns_av_R_equivalents 0.0937
_diffrn_reflns_av_sigmaI/netI 0.1096
_diffrn_reflns_limit_h_max 15
_diffrn_reflns_limit_h_min -15
_diffrn_reflns_limit_k_max 17
_diffrn_reflns_limit_k_min -19
_diffrn_reflns_limit_l_max 18
_diffrn_reflns_limit_l_min -20
_diffrn_reflns_number 43472
_diffrn_reflns_theta_full 26.42
_diffrn_reflns_theta_max 26.42
_diffrn_reflns_theta_min 1.77
_exptl_absorpt_coefficient_mu 0.074
_exptl_absorpt_correction_T_max 0.9486
_exptl_absorpt_correction_T_min 0.6811
_exptl_absorpt_correction_type multi-scan
_exptl_absorpt_process_details 'SADABS V2008/1 (Bruker AXS)'
_exptl_crystal_colour 'Pale Yellow'
_exptl_crystal_density_diffrn 1.131
_exptl_crystal_density_meas ?
_exptl_crystal_density_method 'not measured'
_exptl_crystal_description Tabullar
_exptl_crystal_F_000 1064
_exptl_crystal_size_max 0.15
_exptl_crystal_size_mid 0.15
_exptl_crystal_size_min 0.05
_platon_squeeze_details
;
;
_refine_diff_density_max 0.823
_refine_diff_density_min -0.380
_refine_diff_density_rms 0.090
_refine_ls_extinction_method none
_refine_ls_goodness_of_fit_ref 0.956
_refine_ls_hydrogen_treatment constr
_refine_ls_matrix_type full
_refine_ls_number_parameters 717
_refine_ls_number_reflns 11900
_refine_ls_number_restraints 20
_refine_ls_restrained_S_all 0.956
_refine_ls_R_factor_all 0.1378
_refine_ls_R_factor_gt 0.0861
_refine_ls_shift/su_max 0.001
_refine_ls_shift/su_mean 0.000
_refine_ls_structure_factor_coef Fsqd
_refine_ls_weighting_details 'calc w=1/[\s^2^(Fo^2^)+(0.1533P)^2^+0.0000P] where P=(Fo^2^+2Fc^2^)/3'
_refine_ls_weighting_scheme calc
_refine_ls_wR_factor_gt 0.2406
_refine_ls_wR_factor_ref 0.2707
_reflns_number_gt 6134
_reflns_number_total 11900
_reflns_threshold_expression >2sigma(I)
_cod_data_source_file c1nj20153k.txt
_cod_data_source_block 101119lts
_cod_depositor_comments
;
The following automatic conversions were performed:

'_exptl_crystal_density_meas' value 'not measured' was changed to '?'
- the value is perceived as not measured.

Automatic conversion script
Id: cif_fix_values 3008 2015-01-20 13:52:24Z robertas 
;
_cod_database_code 7052686

loop_
_symmetry_equiv_pos_as_xyz
'x, y, z'
'-x, -y, -z'

loop_
_atom_site_label
_atom_site_type_symbol
_atom_site_fract_x
_atom_site_fract_y
_atom_site_fract_z
_atom_site_U_iso_or_equiv
_atom_site_adp_type
_atom_site_occupancy
_atom_site_symmetry_multiplicity
_atom_site_calc_flag
_atom_site_refinement_flags
_atom_site_disorder_assembly
_atom_site_disorder_group
C1 C 0.0806(3) 0.3630(2) 0.1630(2) 0.0543(9) Uani 1 1 d . A .
C2 C 0.1736(3) 0.4440(2) 0.1144(2) 0.0574(10) Uani 1 1 d . . .
C3 C 0.2503(4) 0.4795(2) 0.0825(2) 0.0730(12) Uani 1 1 d . A .
H3 H 0.3131 0.4507 0.0739 0.088 Uiso 1 1 calc R . .
C4 C 0.2306(5) 0.5590(3) 0.0638(3) 0.0786(14) Uani 1 1 d . . .
C5 C 0.1365(5) 0.6018(3) 0.0752(3) 0.0958(19) Uani 1 1 d . A .
H5 H 0.1257 0.6560 0.0614 0.115 Uiso 1 1 calc R . .
C6 C 0.0602(4) 0.5658(3) 0.1063(3) 0.0873(16) Uani 1 1 d . . .
H6 H -0.0027 0.5945 0.1150 0.105 Uiso 1 1 calc R A .
C7 C 0.0791(4) 0.4862(2) 0.1244(2) 0.0685(12) Uani 1 1 d . A .
C10 C -0.0701(3) 0.4603(3) 0.1901(3) 0.0792(14) Uani 1 1 d . A .
H10A H -0.1132 0.4072 0.1932 0.095 Uiso 1 1 calc R . .
H10B H -0.1253 0.4863 0.1493 0.095 Uiso 1 1 calc R . .
C11 C -0.0202(4) 0.5285(3) 0.2818(3) 0.0867(15) Uani 1 1 d . . .
H11A H 0.0196 0.5827 0.2779 0.104 Uiso 1 1 calc R . .
H11B H -0.0842 0.5459 0.3031 0.104 Uiso 1 1 calc R . .
C12 C 0.0052(4) 0.4418(3) 0.3800(3) 0.0924(16) Uani 1 1 d . . .
H12A H -0.0465 0.4753 0.4057 0.139 Uiso 1 1 calc R . .
H12B H 0.0645 0.4258 0.4264 0.139 Uiso 1 1 calc R . .
H12C H -0.0399 0.3874 0.3331 0.139 Uiso 1 1 calc R . .
C13 C 0.0492(3) 0.2923(2) 0.1979(2) 0.0527(9) Uani 1 1 d . . .
C14 C -0.0623(3) 0.2436(3) 0.1642(2) 0.0591(10) Uani 1 1 d . . .
H14 H -0.1218 0.2558 0.1180 0.071 Uiso 1 1 calc R . .
C15 C -0.0851(3) 0.1775(2) 0.1990(2) 0.0572(9) Uani 1 1 d . . .
H15 H -0.1607 0.1439 0.1761 0.069 Uiso 1 1 calc R . .
C16 C 0.0005(3) 0.1598(2) 0.2665(2) 0.0533(9) Uani 1 1 d . . .
C17 C -0.1241(3) 0.0532(3) 0.3010(3) 0.0696(11) Uani 1 1 d . . .
H17 H -0.1989 0.0610 0.2669 0.084 Uiso 1 1 calc R . .
C18 C -0.1020(3) -0.0012(3) 0.3519(3) 0.0748(12) Uani 1 1 d . . .
H18 H -0.1581 -0.0390 0.3593 0.090 Uiso 1 1 calc R . .
C19 C 0.0211(3) 0.0080(3) 0.3930(3) 0.0672(10) Uani 1 1 d . . .
H19 H 0.0618 -0.0221 0.4327 0.081 Uiso 1 1 calc R . .
C20 C 0.0692(3) 0.0687(2) 0.3639(2) 0.0543(9) Uani 1 1 d . . .
C21 C 0.1925(3) 0.1011(2) 0.3781(2) 0.0482(8) Uani 1 1 d . . .
C22 C 0.1137(3) 0.2085(2) 0.3006(2) 0.0490(8) Uani 1 1 d . . .
C23 C 0.1361(3) 0.2736(2) 0.2646(2) 0.0471(8) Uani 1 1 d . . .
H23 H 0.2122 0.3061 0.2859 0.057 Uiso 1 1 calc R . .
C24 C 0.2719(3) 0.1033(2) 0.4704(2) 0.0520(8) Uani 1 1 d . . .
H24A H 0.2516 0.1477 0.5157 0.062 Uiso 1 1 calc R . .
H24B H 0.2591 0.0440 0.4783 0.062 Uiso 1 1 calc R . .
C25 C 0.3997(3) 0.1273(2) 0.4848(2) 0.0479(8) Uani 1 1 d . . .
H25A H 0.4146 0.1899 0.4854 0.058 Uiso 1 1 calc R . .
H25B H 0.4475 0.1233 0.5435 0.058 Uiso 1 1 calc R . .
C26 C 0.4364(3) 0.0665(2) 0.4135(2) 0.0457(7) Uani 1 1 d . . .
H26 H 0.4278 0.0046 0.4179 0.055 Uiso 1 1 calc R . .
C27 C 0.3573(3) 0.0639(2) 0.3215(2) 0.0468(8) Uani 1 1 d . . .
H27A H 0.3785 0.0201 0.2763 0.056 Uiso 1 1 calc R . .
H27B H 0.3689 0.1233 0.3137 0.056 Uiso 1 1 calc R . .
C28 C 0.2299(3) 0.0382(2) 0.3069(2) 0.0487(8) Uani 1 1 d . . .
H28A H 0.2167 -0.0238 0.3082 0.058 Uiso 1 1 calc R . .
H28B H 0.1815 0.0403 0.2476 0.058 Uiso 1 1 calc R . .
C29 C 0.5639(3) 0.0953(2) 0.4314(2) 0.0524(8) Uani 1 1 d . . .
H29A H 0.5739 0.1566 0.4274 0.063 Uiso 1 1 calc R . .
H29B H 0.6094 0.0976 0.4928 0.063 Uiso 1 1 calc R . .
C30 C 0.6133(3) 0.0358(3) 0.3692(3) 0.0664(10) Uani 1 1 d . . .
H30A H 0.6008 -0.0258 0.3704 0.100 Uiso 1 1 calc R . .
H30B H 0.6966 0.0564 0.3881 0.100 Uiso 1 1 calc R . .
H30C H 0.5745 0.0379 0.3088 0.100 Uiso 1 1 calc R . .
C31 C 0.4777(3) 0.6894(2) 0.6276(2) 0.0424(7) Uani 1 1 d . B .
C32 C 0.5351(3) 0.6314(2) 0.5201(2) 0.0443(7) Uani 1 1 d . . .
C33 C 0.6002(3) 0.6022(2) 0.4663(2) 0.0506(8) Uani 1 1 d . B .
H33 H 0.6818 0.6196 0.4879 0.061 Uiso 1 1 calc R . .
C34 C 0.5418(3) 0.5473(2) 0.3807(2) 0.0573(9) Uani 1 1 d . . .
C35 C 0.4213(3) 0.5209(2) 0.3486(2) 0.0577(9) Uani 1 1 d . B .
H35 H 0.3837 0.4831 0.2894 0.069 Uiso 1 1 calc R . .
C36 C 0.3563(3) 0.5488(2) 0.4012(2) 0.0532(8) Uani 1 1 d . . .
H36 H 0.2748 0.5308 0.3798 0.064 Uiso 1 1 calc R B .
C37 C 0.4157(3) 0.60462(19) 0.4872(2) 0.0441(7) Uani 1 1 d . B .
C40 C 0.2598(3) 0.6279(2) 0.5548(2) 0.0548(9) Uani 1 1 d . B .
H40A H 0.2612 0.6406 0.6164 0.066 Uiso 1 1 calc R . .
H40B H 0.2265 0.5643 0.5229 0.066 Uiso 1 1 calc R . .
C41 C 0.1829(3) 0.6853(3) 0.5106(3) 0.0676(11) Uani 1 1 d . . .
H41A H 0.2214 0.7483 0.5345 0.081 Uiso 1 1 calc R . .
H41B H 0.1664 0.6646 0.4458 0.081 Uiso 1 1 calc R . .
C42 C 0.0004(4) 0.7333(4) 0.4919(4) 0.127(2) Uani 1 1 d . . .
H42A H 0.0364 0.7962 0.5185 0.190 Uiso 1 1 calc R . .
H42B H -0.0702 0.7249 0.5054 0.190 Uiso 1 1 calc R . .
H42C H -0.0193 0.7162 0.4274 0.190 Uiso 1 1 calc R . .
C43 C 0.4796(2) 0.7357(2) 0.7166(2) 0.0445(7) Uani 1 1 d . B .
C44 C 0.5732(3) 0.7292(2) 0.7891(2) 0.0451(8) Uani 1 1 d . . .
H44 H 0.6302 0.6941 0.7784 0.054 Uiso 1 1 calc R . .
C45 C 0.5833(3) 0.7734(2) 0.8757(2) 0.0508(9) Uani 1 1 d . C .
C46 C 0.7149(3) 0.8379(2) 1.0305(2) 0.0512(8) Uani 1 1 d . . .
C51 C 0.5005(3) 0.8266(3) 0.8898(2) 0.0725(13) Uani 1 1 d . . .
C52 C 0.4106(3) 0.8345(3) 0.8201(3) 0.0807(14) Uani 1 1 d . C .
H52 H 0.3557 0.8717 0.8314 0.097 Uiso 1 1 calc R . .
C53 C 0.3977(3) 0.7894(2) 0.7332(2) 0.0596(10) Uani 1 1 d . . .
H53 H 0.3341 0.7949 0.6854 0.072 Uiso 1 1 calc R C .
C54 C 0.7877(2) 0.9123(2) 1.0192(2) 0.0451(8) Uani 1 1 d . C .
H54A H 0.7411 0.9289 0.9669 0.054 Uiso 1 1 calc R . .
H54B H 0.8071 0.9656 1.0720 0.054 Uiso 1 1 calc R . .
C55 C 0.8994(2) 0.8855(2) 1.0071(2) 0.0464(8) Uani 1 1 d . . .
H55A H 0.8804 0.8349 0.9519 0.056 Uiso 1 1 calc R C .
H55B H 0.9435 0.9363 1.0012 0.056 Uiso 1 1 calc R . .
C56 C 0.9736(3) 0.8583(2) 1.0852(2) 0.0499(8) Uani 1 1 d . C .
H56 H 0.9933 0.9109 1.1397 0.060 Uiso 1 1 calc R . .
C57 C 0.9047(3) 0.7829(2) 1.0973(2) 0.0626(10) Uani 1 1 d . . .
H57A H 0.9516 0.7692 1.1513 0.075 Uiso 1 1 calc R C .
H57B H 0.8894 0.7287 1.0460 0.075 Uiso 1 1 calc R . .
C58 C 0.7896(3) 0.8062(2) 1.1057(2) 0.0632(10) Uani 1 1 d . C .
H58A H 0.7453 0.7528 1.1073 0.076 Uiso 1 1 calc R . .
H58B H 0.8055 0.8536 1.1627 0.076 Uiso 1 1 calc R . .
C59 C 1.0875(3) 0.8315(3) 1.0761(2) 0.0664(11) Uani 1 1 d . . .
H59A H 1.1317 0.8160 1.1297 0.080 Uiso 1 1 calc R C .
H59B H 1.0689 0.7770 1.0246 0.080 Uiso 1 1 calc R . .
C60 C 1.1644(3) 0.9011(3) 1.0644(3) 0.0801(14) Uani 1 1 d . C .
H60A H 1.1257 0.9117 1.0077 0.120 Uiso 1 1 calc R . .
H60B H 1.2378 0.8799 1.0649 0.120 Uiso 1 1 calc R . .
H60C H 1.1798 0.9568 1.1130 0.120 Uiso 1 1 calc R . .
N1 N 0.1722(3) 0.36608(18) 0.13774(17) 0.0559(8) Uani 1 1 d . . .
N2 N 0.0207(3) 0.43324(19) 0.1557(2) 0.0637(9) Uani 1 1 d . . .
N3 N 0.1975(2) 0.19273(18) 0.37129(16) 0.0486(7) Uani 1 1 d . . .
H3A H 0.2520 0.2361 0.4110 0.058 Uiso 1 1 calc R . .
N4 N -0.0197(2) 0.0960(2) 0.30677(18) 0.0543(7) Uani 1 1 d . . .
N5 N 0.5720(2) 0.68416(16) 0.60743(16) 0.0432(6) Uani 1 1 d . . .
N6 N 0.3791(2) 0.64284(16) 0.55680(17) 0.0453(6) Uani 1 1 d . . .
N7 N 0.6702(2) 0.76129(18) 0.94778(17) 0.0537(7) Uani 1 1 d . C .
H7 H 0.6973 0.7104 0.9442 0.064 Uiso 1 1 calc R . .
O3 O 0.0593(2) 0.49539(19) 0.34384(18) 0.0765(9) Uani 1 1 d . . .
O6 O 0.0810(3) 0.6777(2) 0.5280(3) 0.1061(12) Uani 1 1 d . . .
C8 C 0.2901(15) 0.5999(11) 0.0334(12) 0.064(3) Uani 0.491(3) 1 d PD A 1
C9 C 0.3645(8) 0.7225(6) 0.0024(6) 0.0743(16) Uani 0.491(3) 1 d PD A 1
H9A H 0.4420 0.7097 0.0308 0.111 Uiso 0.491(3) 1 calc PR A 1
H9B H 0.3653 0.7872 0.0192 0.111 Uiso 0.491(3) 1 calc PR A 1
H9C H 0.3419 0.6983 -0.0622 0.111 Uiso 0.491(3) 1 calc PR A 1
O1 O 0.2800(5) 0.6803(3) 0.0317(4) 0.0582(9) Uani 0.491(3) 1 d PD A 1
O2 O 0.3529(6) 0.5546(5) -0.0034(5) 0.0827(12) Uani 0.491(3) 1 d PD A 1
C8' C 0.3339(12) 0.6008(11) 0.0293(11) 0.064(3) Uani 0.509(3) 1 d PD A 2
C9' C 0.5257(7) 0.6218(6) 0.0307(6) 0.0743(16) Uani 0.509(3) 1 d PD A 2
H9'1 H 0.5215 0.5899 -0.0296 0.111 Uiso 0.509(3) 1 calc PR A 2
H9'2 H 0.6016 0.6208 0.0732 0.111 Uiso 0.509(3) 1 calc PR A 2
H9'3 H 0.5147 0.6838 0.0349 0.111 Uiso 0.509(3) 1 calc PR A 2
O1' O 0.4347(5) 0.5783(3) 0.0509(3) 0.0582(9) Uani 0.509(3) 1 d PD A 2
O2' O 0.3102(6) 0.6593(5) -0.0103(5) 0.0827(12) Uani 0.509(3) 1 d PD A 2
C38 C 0.6004(9) 0.5085(7) 0.3212(7) 0.050(2) Uani 0.578(6) 1 d PD B 1
C39 C 0.5891(8) 0.4333(7) 0.1735(5) 0.072(2) Uani 0.578(6) 1 d PD B 1
H39A H 0.6247 0.4821 0.1600 0.108 Uiso 0.578(6) 1 calc PR B 1
H39B H 0.5334 0.3918 0.1185 0.108 Uiso 0.578(6) 1 calc PR B 1
H39C H 0.6494 0.4015 0.2010 0.108 Uiso 0.578(6) 1 calc PR B 1
O4 O 0.5289(6) 0.4698(5) 0.2348(4) 0.0593(16) Uani 0.578(6) 1 d PD B 1
O5 O 0.7037(6) 0.5167(5) 0.3450(5) 0.0632(15) Uani 0.578(6) 1 d PD B 1
C38' C 0.6321(12) 0.5318(12) 0.3307(11) 0.050(2) Uani 0.422(6) 1 d PD B 2
C39' C 0.6525(11) 0.4285(10) 0.2043(8) 0.072(2) Uani 0.422(6) 1 d PD B 2
H39D H 0.6711 0.4733 0.1781 0.108 Uiso 0.422(6) 1 calc PR B 2
H39E H 0.6110 0.3732 0.1569 0.108 Uiso 0.422(6) 1 calc PR B 2
H39F H 0.7243 0.4165 0.2434 0.108 Uiso 0.422(6) 1 calc PR B 2
O4' O 0.5793(8) 0.4622(8) 0.2556(7) 0.0593(16) Uani 0.422(6) 1 d PD B 2
O5' O 0.7346(9) 0.5554(6) 0.3561(8) 0.0632(15) Uani 0.422(6) 1 d PD B 2
N8 N 0.5105(5) 0.8873(4) 0.9724(4) 0.0361(11) Uani 0.506(3) 1 d PD C 1
C47 C 0.6060(8) 0.8858(5) 1.0435(6) 0.0363(18) Uani 0.506(3) 1 d PD C 1
C48 C 0.5883(7) 0.9297(5) 1.1198(6) 0.0441(18) Uani 0.506(3) 1 d PD C 1
H48 H 0.6383 0.9374 1.1788 0.053 Uiso 0.506(3) 1 calc PR C 1
C49 C 0.4791(5) 0.9622(5) 1.0936(4) 0.0442(12) Uani 0.506(3) 1 d PD C 1
H49 H 0.4453 0.9968 1.1325 0.053 Uiso 0.506(3) 1 calc PR C 1
C50 C 0.4338(5) 0.9349(4) 1.0046(4) 0.0441(12) Uani 0.506(3) 1 d PD C 1
H50 H 0.3617 0.9463 0.9696 0.053 Uiso 0.506(3) 1 calc PR C 1
N8' N 0.5161(5) 0.8500(4) 0.9863(4) 0.0361(11) Uani 0.494(3) 1 d PD C 2
C47' C 0.6186(9) 0.8570(6) 1.0548(6) 0.0363(18) Uani 0.494(3) 1 d PD C 2
C48' C 0.6017(8) 0.8958(5) 1.1329(6) 0.0441(18) Uani 0.494(3) 1 d PD C 2
H48' H 0.6572 0.9091 1.1910 0.053 Uiso 0.494(3) 1 calc PR C 2
C49' C 0.4842(5) 0.9124(5) 1.1100(4) 0.0442(12) Uani 0.494(3) 1 d PD C 2
H49' H 0.4483 0.9399 1.1507 0.053 Uiso 0.494(3) 1 calc PR C 2
C50' C 0.4337(5) 0.8826(5) 1.0216(4) 0.0441(12) Uani 0.494(3) 1 d PD C 2
H50' H 0.3552 0.8835 0.9888 0.053 Uiso 0.494(3) 1 calc PR C 2

loop_
_atom_site_aniso_label
_atom_site_aniso_U_11
_atom_site_aniso_U_22
_atom_site_aniso_U_33
_atom_site_aniso_U_23
_atom_site_aniso_U_13
_atom_site_aniso_U_12
C1 0.051(2) 0.0529(19) 0.0375(18) -0.0030(15) 0.0005(15) 0.0195(16)
C2 0.077(2) 0.0444(18) 0.0341(17) 0.0004(14) 0.0064(17) 0.0197(17)
C3 0.122(4) 0.050(2) 0.043(2) 0.0105(17) 0.024(2) 0.030(2)
C4 0.117(4) 0.045(2) 0.046(2) 0.0085(17) -0.002(2) 0.007(2)
C5 0.124(4) 0.038(2) 0.072(3) 0.006(2) -0.026(3) 0.013(3)
C6 0.091(3) 0.042(2) 0.076(3) -0.006(2) -0.020(3) 0.018(2)
C7 0.076(3) 0.0441(19) 0.045(2) -0.0092(16) -0.0125(19) 0.0208(19)
C10 0.049(2) 0.060(2) 0.090(3) -0.013(2) 0.002(2) 0.0229(18)
C11 0.055(2) 0.071(3) 0.101(3) -0.025(2) 0.028(2) 0.006(2)
C12 0.073(3) 0.096(3) 0.088(3) -0.023(3) 0.050(3) -0.014(2)
C13 0.0477(19) 0.0519(19) 0.0415(18) -0.0061(15) 0.0097(15) 0.0137(15)
C14 0.0454(19) 0.069(2) 0.0415(19) -0.0054(17) 0.0039(15) 0.0223(17)
C15 0.0400(18) 0.064(2) 0.050(2) -0.0005(17) 0.0084(16) 0.0082(16)
C16 0.0349(17) 0.065(2) 0.0462(19) -0.0006(16) 0.0119(15) 0.0077(15)
C17 0.039(2) 0.087(3) 0.066(3) 0.003(2) 0.0166(18) 0.0009(19)
C18 0.053(2) 0.091(3) 0.083(3) 0.023(3) 0.033(2) 0.000(2)
C19 0.053(2) 0.083(3) 0.064(2) 0.016(2) 0.0253(19) 0.0021(19)
C20 0.0383(18) 0.069(2) 0.049(2) 0.0061(17) 0.0179(16) 0.0042(16)
C21 0.0422(17) 0.0553(19) 0.0410(17) 0.0056(14) 0.0152(14) 0.0030(14)
C22 0.0392(17) 0.0564(19) 0.0388(17) -0.0049(15) 0.0135(14) 0.0072(14)
C23 0.0388(17) 0.0522(18) 0.0374(17) -0.0037(14) 0.0109(14) 0.0092(14)
C24 0.0464(18) 0.064(2) 0.0408(18) 0.0080(15) 0.0164(15) 0.0060(15)
C25 0.0407(17) 0.0561(19) 0.0381(17) 0.0061(14) 0.0099(14) 0.0037(14)
C26 0.0441(17) 0.0449(17) 0.0451(18) 0.0092(14) 0.0161(14) 0.0056(13)
C27 0.0445(17) 0.0468(17) 0.0468(18) 0.0073(14) 0.0187(15) 0.0075(14)
C28 0.0434(17) 0.0581(19) 0.0393(17) 0.0080(14) 0.0141(14) 0.0053(15)
C29 0.0427(18) 0.0552(19) 0.057(2) 0.0166(16) 0.0144(16) 0.0087(15)
C30 0.052(2) 0.077(3) 0.081(3) 0.027(2) 0.033(2) 0.0222(18)
C31 0.0388(16) 0.0419(16) 0.0422(17) 0.0056(13) 0.0146(14) 0.0066(13)
C32 0.0525(19) 0.0434(16) 0.0385(17) 0.0109(13) 0.0182(14) 0.0147(14)
C33 0.056(2) 0.0581(19) 0.0440(18) 0.0148(15) 0.0244(16) 0.0229(16)
C34 0.078(3) 0.0510(19) 0.047(2) 0.0119(16) 0.0278(19) 0.0247(18)
C35 0.084(3) 0.0418(18) 0.0375(18) 0.0016(14) 0.0175(18) 0.0058(17)
C36 0.060(2) 0.0440(17) 0.0451(19) 0.0044(14) 0.0131(16) 0.0045(15)
C37 0.0495(18) 0.0367(15) 0.0424(17) 0.0087(13) 0.0148(14) 0.0039(13)
C40 0.0428(18) 0.057(2) 0.0507(19) -0.0012(16) 0.0161(15) -0.0058(15)
C41 0.0375(18) 0.094(3) 0.063(2) 0.011(2) 0.0187(17) 0.0076(18)
C42 0.080(3) 0.144(5) 0.123(5) -0.009(4) 0.029(3) 0.054(3)
C43 0.0360(16) 0.0446(16) 0.0442(17) -0.0011(13) 0.0164(14) -0.0021(13)
C44 0.0407(17) 0.0410(16) 0.0488(18) -0.0007(13) 0.0232(15) -0.0026(13)
C45 0.0401(17) 0.0556(19) 0.0438(18) -0.0042(15) 0.0177(15) -0.0153(15)
C46 0.0478(18) 0.0562(19) 0.0370(17) -0.0035(14) 0.0160(15) -0.0085(15)
C51 0.0293(17) 0.110(3) 0.048(2) -0.024(2) 0.0174(16) -0.0060(18)
C52 0.0344(18) 0.107(3) 0.059(2) -0.032(2) 0.0113(18) 0.0070(19)
C53 0.0358(17) 0.071(2) 0.050(2) -0.0095(17) 0.0118(15) 0.0039(15)
C54 0.0367(16) 0.0448(17) 0.0436(17) -0.0002(13) 0.0127(14) 0.0029(13)
C55 0.0365(16) 0.0462(17) 0.0501(19) 0.0039(14) 0.0165(14) 0.0040(13)
C56 0.0485(18) 0.0473(17) 0.0410(18) -0.0003(14) 0.0100(15) 0.0110(14)
C57 0.086(3) 0.0461(19) 0.0428(19) 0.0028(15) 0.0153(19) 0.0054(18)
C58 0.078(3) 0.057(2) 0.0415(19) 0.0017(16) 0.0200(18) -0.0123(18)
C59 0.066(2) 0.076(2) 0.0428(19) 0.0017(17) 0.0097(17) 0.040(2)
C60 0.040(2) 0.110(3) 0.065(3) -0.013(2) 0.0190(19) 0.010(2)
N1 0.075(2) 0.0472(16) 0.0393(15) 0.0062(12) 0.0160(14) 0.0220(14)
N2 0.0661(19) 0.0445(16) 0.0502(17) -0.0096(14) -0.0004(15) 0.0189(14)
N3 0.0347(13) 0.0590(16) 0.0351(14) -0.0015(12) 0.0039(11) 0.0057(12)
N4 0.0365(15) 0.0680(18) 0.0488(16) 0.0026(14) 0.0167(13) 0.0000(13)
N5 0.0406(14) 0.0449(14) 0.0396(14) 0.0051(11) 0.0147(11) 0.0086(11)
N6 0.0449(15) 0.0409(13) 0.0418(14) -0.0008(11) 0.0170(12) 0.0002(11)
N7 0.0551(17) 0.0488(15) 0.0445(16) -0.0004(12) 0.0166(14) -0.0117(13)
O3 0.0523(15) 0.0846(19) 0.0639(17) -0.0212(14) 0.0227(14) -0.0077(14)
O6 0.070(2) 0.101(2) 0.134(3) 0.007(2) 0.044(2) 0.0048(18)
C8 0.106(11) 0.055(3) 0.051(3) 0.010(2) 0.052(6) 0.043(6)
C9 0.078(4) 0.070(4) 0.082(4) 0.027(3) 0.037(3) -0.002(3)
O1 0.068(2) 0.0497(19) 0.059(2) 0.0133(17) 0.030(2) -0.0015(17)
O2 0.089(3) 0.081(3) 0.088(4) 0.033(3) 0.039(3) 0.006(3)
C8' 0.106(11) 0.055(3) 0.051(3) 0.010(2) 0.052(6) 0.043(6)
C9' 0.078(4) 0.070(4) 0.082(4) 0.027(3) 0.037(3) -0.002(3)
O1' 0.068(2) 0.0497(19) 0.059(2) 0.0133(17) 0.030(2) -0.0015(17)
O2' 0.089(3) 0.081(3) 0.088(4) 0.033(3) 0.039(3) 0.006(3)
C38 0.062(6) 0.040(6) 0.047(3) 0.005(4) 0.029(4) -0.002(4)
C39 0.082(6) 0.081(4) 0.053(5) 0.001(4) 0.041(5) 0.008(6)
O4 0.063(5) 0.064(2) 0.044(3) -0.003(2) 0.026(3) 0.002(4)
O5 0.065(4) 0.069(5) 0.055(3) 0.004(4) 0.033(3) 0.013(3)
C38' 0.062(6) 0.040(6) 0.047(3) 0.005(4) 0.029(4) -0.002(4)
C39' 0.082(6) 0.081(4) 0.053(5) 0.001(4) 0.041(5) 0.008(6)
O4' 0.063(5) 0.064(2) 0.044(3) -0.003(2) 0.026(3) 0.002(4)
O5' 0.065(4) 0.069(5) 0.055(3) 0.004(4) 0.033(3) 0.013(3)
N8 0.0342(16) 0.039(3) 0.035(2) 0.010(2) 0.0135(16) 0.009(2)
C47 0.037(3) 0.030(5) 0.038(3) 0.005(3) 0.013(2) -0.004(3)
C48 0.041(3) 0.046(5) 0.038(3) 0.005(3) 0.013(2) -0.001(3)
C49 0.041(2) 0.048(3) 0.039(3) 0.002(2) 0.020(2) 0.003(3)
C50 0.035(2) 0.048(3) 0.043(3) 0.003(2) 0.0155(19) 0.005(3)
N8' 0.0342(16) 0.039(3) 0.035(2) 0.010(2) 0.0135(16) 0.009(2)
C47' 0.037(3) 0.030(5) 0.038(3) 0.005(3) 0.013(2) -0.004(3)
C48' 0.041(3) 0.046(5) 0.038(3) 0.005(3) 0.013(2) -0.001(3)
C49' 0.041(2) 0.048(3) 0.039(3) 0.002(2) 0.020(2) 0.003(3)
C50' 0.035(2) 0.048(3) 0.043(3) 0.003(2) 0.0155(19) 0.005(3)

loop_
_atom_type_symbol
_atom_type_description
_atom_type_scat_dispersion_real
_atom_type_scat_dispersion_imag
_atom_type_scat_source
C C 0.0033 0.0016 'International Tables Vol C Tables 4.2.6.8 and 6.1.1.4'
H H 0.0000 0.0000 'International Tables Vol C Tables 4.2.6.8 and 6.1.1.4'
N N 0.0061 0.0033 'International Tables Vol C Tables 4.2.6.8 and 6.1.1.4'
O O 0.0106 0.0060 'International Tables Vol C Tables 4.2.6.8 and 6.1.1.4'

loop_
_geom_angle_atom_site_label_1
_geom_angle_atom_site_label_2
_geom_angle_atom_site_label_3
_geom_angle
_geom_angle_site_symmetry_1
_geom_angle_site_symmetry_3
_geom_angle_publ_flag
N1 C1 N2 113.2(4) . . ?
N1 C1 C13 123.1(3) . . ?
N2 C1 C13 123.7(3) . . ?
N1 C2 C3 128.9(3) . . ?
N1 C2 C7 110.1(4) . . ?
C3 C2 C7 120.9(4) . . ?
C4 C3 C2 116.7(4) . . ?
C4 C3 H3 121.6 . . ?
C2 C3 H3 121.6 . . ?
C8 C4 C3 125.4(8) . . ?
C8 C4 C5 112.5(8) . . ?
C3 C4 C5 122.1(5) . . ?
C8 C4 C8' 12.3(12) . . ?
C3 C4 C8' 113.5(7) . . ?
C5 C4 C8' 124.3(6) . . ?
C6 C5 C4 120.8(4) . . ?
C6 C5 H5 119.6 . . ?
C4 C5 H5 119.6 . . ?
C5 C6 C7 117.2(5) . . ?
C5 C6 H6 121.4 . . ?
C7 C6 H6 121.4 . . ?
C6 C7 N2 132.0(4) . . ?
C6 C7 C2 122.2(5) . . ?
N2 C7 C2 105.8(3) . . ?
N2 C10 C11 111.2(3) . . ?
N2 C10 H10A 109.4 . . ?
C11 C10 H10A 109.4 . . ?
N2 C10 H10B 109.4 . . ?
C11 C10 H10B 109.4 . . ?
H10A C10 H10B 108.0 . . ?
O3 C11 C10 112.4(3) . . ?
O3 C11 H11A 109.1 . . ?
C10 C11 H11A 109.1 . . ?
O3 C11 H11B 109.1 . . ?
C10 C11 H11B 109.1 . . ?
H11A C11 H11B 107.9 . . ?
O3 C12 H12A 109.5 . . ?
O3 C12 H12B 109.5 . . ?
H12A C12 H12B 109.5 . . ?
O3 C12 H12C 109.5 . . ?
H12A C12 H12C 109.5 . . ?
H12B C12 H12C 109.5 . . ?
C23 C13 C14 120.2(4) . . ?
C23 C13 C1 117.5(3) . . ?
C14 C13 C1 122.2(3) . . ?
C15 C14 C13 119.2(3) . . ?
C15 C14 H14 120.4 . . ?
C13 C14 H14 120.4 . . ?
C16 C15 C14 120.9(3) . . ?
C16 C15 H15 119.6 . . ?
C14 C15 H15 119.6 . . ?
C15 C16 N4 123.0(3) . . ?
C15 C16 C22 120.3(4) . . ?
N4 C16 C22 116.7(3) . . ?
C18 C17 N4 108.6(3) . . ?
C18 C17 H17 125.7 . . ?
N4 C17 H17 125.7 . . ?
C17 C18 C19 107.9(4) . . ?
C17 C18 H18 126.1 . . ?
C19 C18 H18 126.1 . . ?
C20 C19 C18 106.9(4) . . ?
C20 C19 H19 126.6 . . ?
C18 C19 H19 126.6 . . ?
C19 C20 N4 108.1(3) . . ?
C19 C20 C21 132.2(3) . . ?
N4 C20 C21 119.6(3) . . ?
N3 C21 C20 107.3(3) . . ?
N3 C21 C24 109.3(3) . . ?
C20 C21 C24 110.2(3) . . ?
N3 C21 C28 111.0(3) . . ?
C20 C21 C28 109.4(3) . . ?
C24 C21 C28 109.7(3) . . ?
C23 C22 N3 121.8(3) . . ?
C23 C22 C16 118.5(3) . . ?
N3 C22 C16 119.6(3) . . ?
C22 C23 C13 120.9(3) . . ?
C22 C23 H23 119.5 . . ?
C13 C23 H23 119.5 . . ?
C25 C24 C21 112.2(3) . . ?
C25 C24 H24A 109.2 . . ?
C21 C24 H24A 109.2 . . ?
C25 C24 H24B 109.2 . . ?
C21 C24 H24B 109.2 . . ?
H24A C24 H24B 107.9 . . ?
C26 C25 C24 112.8(3) . . ?
C26 C25 H25A 109.0 . . ?
C24 C25 H25A 109.0 . . ?
C26 C25 H25B 109.0 . . ?
C24 C25 H25B 109.0 . . ?
H25A C25 H25B 107.8 . . ?
C27 C26 C29 113.2(3) . . ?
C27 C26 C25 110.7(3) . . ?
C29 C26 C25 109.8(3) . . ?
C27 C26 H26 107.7 . . ?
C29 C26 H26 107.7 . . ?
C25 C26 H26 107.7 . . ?
C26 C27 C28 112.0(3) . . ?
C26 C27 H27A 109.2 . . ?
C28 C27 H27A 109.2 . . ?
C26 C27 H27B 109.2 . . ?
C28 C27 H27B 109.2 . . ?
H27A C27 H27B 107.9 . . ?
C27 C28 C21 112.0(2) . . ?
C27 C28 H28A 109.2 . . ?
C21 C28 H28A 109.2 . . ?
C27 C28 H28B 109.2 . . ?
C21 C28 H28B 109.2 . . ?
H28A C28 H28B 107.9 . . ?
C30 C29 C26 114.8(3) . . ?
C30 C29 H29A 108.6 . . ?
C26 C29 H29A 108.6 . . ?
C30 C29 H29B 108.6 . . ?
C26 C29 H29B 108.6 . . ?
H29A C29 H29B 107.5 . . ?
C29 C30 H30A 109.5 . . ?
C29 C30 H30B 109.5 . . ?
H30A C30 H30B 109.5 . . ?
C29 C30 H30C 109.5 . . ?
H30A C30 H30C 109.5 . . ?
H30B C30 H30C 109.5 . . ?
N5 C31 N6 112.5(3) . . ?
N5 C31 C43 122.9(3) . . ?
N6 C31 C43 124.6(3) . . ?
N5 C32 C37 110.7(3) . . ?
N5 C32 C33 129.2(3) . . ?
C37 C32 C33 120.0(3) . . ?
C34 C33 C32 117.8(3) . . ?
C34 C33 H33 121.1 . . ?
C32 C33 H33 121.1 . . ?
C33 C34 C35 121.4(3) . . ?
C33 C34 C38 122.7(5) . . ?
C35 C34 C38 115.8(4) . . ?
C33 C34 C38' 108.0(5) . . ?
C35 C34 C38' 130.4(6) . . ?
C38 C34 C38' 17.1(6) . . ?
C36 C35 C34 121.4(3) . . ?
C36 C35 H35 119.3 . . ?
C34 C35 H35 119.3 . . ?
C35 C36 C37 116.9(3) . . ?
C35 C36 H36 121.6 . . ?
C37 C36 H36 121.6 . . ?
N6 C37 C32 105.3(3) . . ?
N6 C37 C36 132.1(3) . . ?
C32 C37 C36 122.6(3) . . ?
N6 C40 C41 113.0(3) . . ?
N6 C40 H40A 109.0 . . ?
C41 C40 H40A 109.0 . . ?
N6 C40 H40B 109.0 . . ?
C41 C40 H40B 109.0 . . ?
H40A C40 H40B 107.8 . . ?
O6 C41 C40 107.2(3) . . ?
O6 C41 H41A 110.3 . . ?
C40 C41 H41A 110.3 . . ?
O6 C41 H41B 110.3 . . ?
C40 C41 H41B 110.3 . . ?
H41A C41 H41B 108.5 . . ?
O6 C42 H42A 109.5 . . ?
O6 C42 H42B 109.5 . . ?
H42A C42 H42B 109.5 . . ?
O6 C42 H42C 109.5 . . ?
H42A C42 H42C 109.5 . . ?
H42B C42 H42C 109.5 . . ?
C53 C43 C44 118.9(3) . . ?
C53 C43 C31 123.6(3) . . ?
C44 C43 C31 117.4(3) . . ?
C45 C44 C43 121.0(3) . . ?
C45 C44 H44 119.5 . . ?
C43 C44 H44 119.5 . . ?
C44 C45 C51 118.6(3) . . ?
C44 C45 N7 121.3(3) . . ?
C51 C45 N7 120.0(3) . . ?
C47' C46 N7 105.5(4) . . ?
C47' C46 C58 102.5(4) . . ?
N7 C46 C58 109.1(3) . . ?
C47' C46 C54 119.1(4) . . ?
N7 C46 C54 110.8(3) . . ?
C58 C46 C54 109.3(3) . . ?
C47' C46 C47 19.2(5) . . ?
N7 C46 C47 108.0(4) . . ?
C58 C46 C47 118.0(4) . . ?
C54 C46 C47 101.5(4) . . ?
C52 C51 C45 120.9(3) . . ?
C52 C51 N8 113.7(4) . . ?
C45 C51 N8 124.6(4) . . ?
C52 C51 N8' 130.0(4) . . ?
C45 C51 N8' 107.6(4) . . ?
N8 C51 N8' 27.1(2) . . ?
C51 C52 C53 121.4(3) . . ?
C51 C52 H52 119.3 . . ?
C53 C52 H52 119.3 . . ?
C52 C53 C43 119.2(3) . . ?
C52 C53 H53 120.4 . . ?
C43 C53 H53 120.4 . . ?
C55 C54 C46 112.8(3) . . ?
C55 C54 H54A 109.0 . . ?
C46 C54 H54A 109.0 . . ?
C55 C54 H54B 109.0 . . ?
C46 C54 H54B 109.0 . . ?
H54A C54 H54B 107.8 . . ?
C56 C55 C54 111.2(3) . . ?
C56 C55 H55A 109.4 . . ?
C54 C55 H55A 109.4 . . ?
C56 C55 H55B 109.4 . . ?
C54 C55 H55B 109.4 . . ?
H55A C55 H55B 108.0 . . ?
C55 C56 C57 109.8(3) . . ?
C55 C56 C59 112.9(3) . . ?
C57 C56 C59 110.5(3) . . ?
C55 C56 H56 107.8 . . ?
C57 C56 H56 107.8 . . ?
C59 C56 H56 107.8 . . ?
C56 C57 C58 112.5(3) . . ?
C56 C57 H57A 109.1 . . ?
C58 C57 H57A 109.1 . . ?
C56 C57 H57B 109.1 . . ?
C58 C57 H57B 109.1 . . ?
H57A C57 H57B 107.8 . . ?
C46 C58 C57 113.8(3) . . ?
C46 C58 H58A 108.8 . . ?
C57 C58 H58A 108.8 . . ?
C46 C58 H58B 108.8 . . ?
C57 C58 H58B 108.8 . . ?
H58A C58 H58B 107.7 . . ?
C60 C59 C56 115.7(3) . . ?
C60 C59 H59A 108.3 . . ?
C56 C59 H59A 108.3 . . ?
C60 C59 H59B 108.3 . . ?
C56 C59 H59B 108.3 . . ?
H59A C59 H59B 107.4 . . ?
C59 C60 H60A 109.5 . . ?
C59 C60 H60B 109.5 . . ?
H60A C60 H60B 109.5 . . ?
C59 C60 H60C 109.5 . . ?
H60A C60 H60C 109.5 . . ?
H60B C60 H60C 109.5 . . ?
C1 N1 C2 104.6(3) . . ?
C1 N2 C7 106.3(3) . . ?
C1 N2 C10 128.6(4) . . ?
C7 N2 C10 123.9(3) . . ?
C22 N3 C21 118.2(2) . . ?
C22 N3 H3A 120.9 . . ?
C21 N3 H3A 120.9 . . ?
C20 N4 C17 108.6(3) . . ?
C20 N4 C16 122.3(3) . . ?
C17 N4 C16 129.0(3) . . ?
C31 N5 C32 105.2(2) . . ?
C37 N6 C31 106.3(2) . . ?
C37 N6 C40 124.9(2) . . ?
C31 N6 C40 128.6(3) . . ?
C45 N7 C46 117.2(3) . . ?
C45 N7 H7 121.4 . . ?
C46 N7 H7 121.4 . . ?
C11 O3 C12 113.4(3) . . ?
C41 O6 C42 112.8(4) . . ?
C4 C8 O2 116.3(13) . . ?
C4 C8 O1 122.1(9) . . ?
O2 C8 O1 121.2(11) . . ?
C8 O1 C9 115.6(7) . . ?
O2' C8' O1' 121.7(10) . . ?
O2' C8' C4 118.5(9) . . ?
O1' C8' C4 119.5(12) . . ?
O1' C9' H9'1 109.5 . . ?
O1' C9' H9'2 109.5 . . ?
H9'1 C9' H9'2 109.5 . . ?
O1' C9' H9'3 109.5 . . ?
H9'1 C9' H9'3 109.5 . . ?
H9'2 C9' H9'3 109.5 . . ?
C8' O1' C9' 119.2(9) . . ?
O5 C38 O4 123.5(9) . . ?
O5 C38 C34 121.7(8) . . ?
O4 C38 C34 114.5(8) . . ?
C38 O4 C39 114.5(6) . . ?
O5' C38' O4' 120.2(13) . . ?
O5' C38' C34 131.6(12) . . ?
O4' C38' C34 105.9(8) . . ?
O4' C39' H39D 109.5 . . ?
O4' C39' H39E 109.5 . . ?
H39D C39' H39E 109.5 . . ?
O4' C39' H39F 109.5 . . ?
H39D C39' H39F 109.5 . . ?
H39E C39' H39F 109.5 . . ?
C38' O4' C39' 115.5(10) . . ?
C47 N8 C50 108.9(6) . . ?
C47 N8 C51 115.1(5) . . ?
C50 N8 C51 134.1(5) . . ?
C48 C47 N8 107.9(7) . . ?
C48 C47 C46 129.8(7) . . ?
N8 C47 C46 122.3(7) . . ?
C47 C48 C49 106.9(7) . . ?
C47 C48 H48 126.6 . . ?
C49 C48 H48 126.6 . . ?
C50 C49 C48 108.1(6) . . ?
C50 C49 H49 126.0 . . ?
C48 C49 H49 126.0 . . ?
C49 C50 N8 108.2(6) . . ?
C49 C50 H50 125.9 . . ?
N8 C50 H50 125.9 . . ?
C47' N8' C50' 109.0(6) . . ?
C47' N8' C51 125.9(6) . . ?
C50' N8' C51 124.3(5) . . ?
C48' C47' N8' 107.6(8) . . ?
C48' C47' C46 135.4(8) . . ?
N8' C47' C46 116.1(7) . . ?
C47' C48' C49' 107.0(7) . . ?
C47' C48' H48' 126.5 . . ?
C49' C48' H48' 126.5 . . ?
C50' C49' C48' 108.3(6) . . ?
C50' C49' H49' 125.8 . . ?
C48' C49' H49' 125.8 . . ?
C49' C50' N8' 108.1(6) . . ?
C49' C50' H50' 126.0 . . ?
N8' C50' H50' 126.0 . . ?

loop_
_geom_bond_atom_site_label_1
_geom_bond_atom_site_label_2
_geom_bond_distance
_geom_bond_site_symmetry_2
_geom_bond_publ_flag
C1 N1 1.333(5) . ?
C1 N2 1.375(4) . ?
C1 C13 1.480(5) . ?
C2 N1 1.388(5) . ?
C2 C3 1.389(6) . ?
C2 C7 1.407(5) . ?
C3 C4 1.387(5) . ?
C3 H3 0.9500 . ?
C4 C8 1.259(14) . ?
C4 C5 1.414(7) . ?
C4 C8' 1.730(12) . ?
C5 C6 1.380(7) . ?
C5 H5 0.9500 . ?
C6 C7 1.383(6) . ?
C6 H6 0.9500 . ?
C7 N2 1.383(6) . ?
C10 N2 1.452(5) . ?
C10 C11 1.518(5) . ?
C10 H10A 0.9900 . ?
C10 H10B 0.9900 . ?
C11 O3 1.416(5) . ?
C11 H11A 0.9900 . ?
C11 H11B 0.9900 . ?
C12 O3 1.418(5) . ?
C12 H12A 0.9800 . ?
C12 H12B 0.9800 . ?
C12 H12C 0.9800 . ?
C13 C23 1.387(4) . ?
C13 C14 1.395(5) . ?
C14 C15 1.382(5) . ?
C14 H14 0.9500 . ?
C15 C16 1.379(5) . ?
C15 H15 0.9500 . ?
C16 N4 1.408(5) . ?
C16 C22 1.413(4) . ?
C17 C18 1.346(6) . ?
C17 N4 1.384(4) . ?
C17 H17 0.9500 . ?
C18 C19 1.431(5) . ?
C18 H18 0.9500 . ?
C19 C20 1.374(5) . ?
C19 H19 0.9500 . ?
C20 N4 1.377(4) . ?
C20 C21 1.501(4) . ?
C21 N3 1.478(4) . ?
C21 C24 1.529(4) . ?
C21 C28 1.541(4) . ?
C22 C23 1.382(5) . ?
C22 N3 1.389(4) . ?
C23 H23 0.9500 . ?
C24 C25 1.526(4) . ?
C24 H24A 0.9900 . ?
C24 H24B 0.9900 . ?
C25 C26 1.524(4) . ?
C25 H25A 0.9900 . ?
C25 H25B 0.9900 . ?
C26 C27 1.521(4) . ?
C26 C29 1.523(4) . ?
C26 H26 1.0000 . ?
C27 C28 1.525(4) . ?
C27 H27A 0.9900 . ?
C27 H27B 0.9900 . ?
C28 H28A 0.9900 . ?
C28 H28B 0.9900 . ?
C29 C30 1.508(5) . ?
C29 H29A 0.9900 . ?
C29 H29B 0.9900 . ?
C30 H30A 0.9800 . ?
C30 H30B 0.9800 . ?
C30 H30C 0.9800 . ?
C31 N5 1.313(4) . ?
C31 N6 1.385(4) . ?
C31 C43 1.461(4) . ?
C32 N5 1.377(4) . ?
C32 C37 1.391(4) . ?
C32 C33 1.397(4) . ?
C33 C34 1.382(5) . ?
C33 H33 0.9500 . ?
C34 C35 1.403(5) . ?
C34 C38 1.439(11) . ?
C34 C38' 1.589(16) . ?
C35 C36 1.377(5) . ?
C35 H35 0.9500 . ?
C36 C37 1.391(4) . ?
C36 H36 0.9500 . ?
C37 N6 1.383(4) . ?
C40 N6 1.467(4) . ?
C40 C41 1.506(5) . ?
C40 H40A 0.9900 . ?
C40 H40B 0.9900 . ?
C41 O6 1.387(4) . ?
C41 H41A 0.9900 . ?
C41 H41B 0.9900 . ?
C42 O6 1.454(6) . ?
C42 H42A 0.9800 . ?
C42 H42B 0.9800 . ?
C42 H42C 0.9800 . ?
C43 C53 1.400(4) . ?
C43 C44 1.411(4) . ?
C44 C45 1.387(4) . ?
C44 H44 0.9500 . ?
C45 C51 1.395(5) . ?
C45 N7 1.397(4) . ?
C46 C47' 1.398(11) . ?
C46 N7 1.482(4) . ?
C46 C58 1.526(5) . ?
C46 C54 1.530(5) . ?
C46 C47 1.622(9) . ?
C51 C52 1.366(6) . ?
C51 N8 1.413(7) . ?
C51 N8' 1.499(7) . ?
C52 C53 1.386(5) . ?
C52 H52 0.9500 . ?
C53 H53 0.9500 . ?
C54 C55 1.522(4) . ?
C54 H54A 0.9900 . ?
C54 H54B 0.9900 . ?
C55 C56 1.517(4) . ?
C55 H55A 0.9900 . ?
C55 H55B 0.9900 . ?
C56 C57 1.522(5) . ?
C56 C59 1.531(5) . ?
C56 H56 1.0000 . ?
C57 C58 1.527(5) . ?
C57 H57A 0.9900 . ?
C57 H57B 0.9900 . ?
C58 H58A 0.9900 . ?
C58 H58B 0.9900 . ?
C59 C60 1.506(6) . ?
C59 H59A 0.9900 . ?
C59 H59B 0.9900 . ?
C60 H60A 0.9800 . ?
C60 H60B 0.9800 . ?
C60 H60C 0.9800 . ?
N3 H3A 0.8800 . ?
N7 H7 0.8800 . ?
C8 O2 1.272(12) . ?
C8 O1 1.287(16) . ?
C9 O1 1.487(9) . ?
C9 H9A 0.9800 . ?
C9 H9B 0.9800 . ?
C9 H9C 0.9800 . ?
C8' O2' 1.271(17) . ?
C8' O1' 1.276(15) . ?
C9' O1' 1.462(8) . ?
C9' H9'1 0.9800 . ?
C9' H9'2 0.9800 . ?
C9' H9'3 0.9800 . ?
C38 O5 1.194(10) . ?
C38 O4 1.370(10) . ?
C39 O4 1.468(8) . ?
C39 H39A 0.9800 . ?
C39 H39B 0.9800 . ?
C39 H39C 0.9800 . ?
C38' O5' 1.198(12) . ?
C38' O4' 1.358(12) . ?
C39' O4' 1.464(11) . ?
C39' H39D 0.9800 . ?
C39' H39E 0.9800 . ?
C39' H39F 0.9800 . ?
N8 C47 1.385(9) . ?
N8 C50 1.392(8) . ?
C47 C48 1.369(10) . ?
C48 C49 1.444(9) . ?
C48 H48 0.9500 . ?
C49 C50 1.342(8) . ?
C49 H49 0.9500 . ?
C50 H50 0.9500 . ?
N8' C47' 1.381(10) . ?
N8' C50' 1.389(8) . ?
C47' C48' 1.371(10) . ?
C48' C49' 1.434(10) . ?
C48' H48' 0.9500 . ?
C49' C50' 1.338(8) . ?
C49' H49' 0.9500 . ?
C50' H50' 0.9500 . ?

loop_
_platon_squeeze_void_nr
_platon_squeeze_void_average_x
_platon_squeeze_void_average_y
_platon_squeeze_void_average_z
_platon_squeeze_void_volume
_platon_squeeze_void_count_electrons
1 -0.021 0.246 0.708 214.2 29.8
2 0.000 0.754 0.292 214.2 29.8
